data_4123699
loop_
_publ_author_name
'Garrido-Barros, Pablo'
'Funes-Ardoiz, Ignacio'
'Drouet, Samuel'
'Benet-Buchholz, Jordi'
'Maseras, Feliu'
'Llobet, Antoni'

_publ_section_title
;
 Redox Non-innocent Ligand Controls Water Oxidation Overpotential in a New
 Family of Mononuclear Cu-Based Efficient Catalysts.
;
_journal_issue 21
_journal_name_full 'Journal of the American Chemical Society'
_journal_page_first 6758
_journal_page_last 6761
_journal_paper_doi 10.1021/jacs.5b03977
_journal_volume 137
_journal_year 2015
_chemical_formula_sum 'C23 H46 Cu N6 O7'
_chemical_formula_weight 582.20
_space_group_IT_number 14
_space_group_name_Hall '-P 2ybc'
_symmetry_cell_setting monoclinic
_symmetry_space_group_name_Hall '-P 2ybc'
_symmetry_space_group_name_H-M 'P 1 21/c 1'
_atom_sites_solution_hydrogens mixed
_audit_creation_method SHELXL-2014/6
_cell_angle_alpha 90
_cell_angle_beta 100.7913(17)
_cell_angle_gamma 90
_cell_formula_units_Z 4
_cell_length_a 22.068(2)
_cell_length_b 8.1388(7)
_cell_length_c 15.9847(15)
_cell_measurement_reflns_used 6386
_cell_measurement_temperature 100(2)
_cell_measurement_theta_max 24.10
_cell_measurement_theta_min 2.67
_cell_volume 2820.2(4)
_computing_cell_refinement 'Bruker APEX2 v2011.4-0'
_computing_data_collection 'Bruker APEX2 v2011.4-0'
_computing_data_reduction 'Bruker SAINT V7.60A'
_computing_molecular_graphics 'Bruker SHELXTL'
_computing_publication_material 'Bruker SHELXTL'
_computing_structure_refinement 'SHELXL-2014 (Sheldrick, 2014)'
_computing_structure_solution 'SHELXS-2014 (Sheldrick, 2014)'
_diffrn_ambient_temperature 100(2)
_diffrn_detector_area_resol_mean 512
_diffrn_detector_type '4K CCD area detector APEX II'
_diffrn_measured_fraction_theta_full 1.000
_diffrn_measured_fraction_theta_max 0.996
_diffrn_measurement_device_type 'APEX DUO Kappa 4-axis goniometer'
_diffrn_measurement_method
;
 Fullsphere data collection, phi and omega scans
;
_diffrn_measurement_specimen_support 'magnetic support with MicroMount'
_diffrn_radiation_monochromator 'Quazar MX Multilayer Optics'
_diffrn_radiation_type MoK\a
_diffrn_radiation_wavelength 0.71073
_diffrn_reflns_av_unetI/netI 0.0607
_diffrn_reflns_Laue_measured_fraction_full 1.000
_diffrn_reflns_Laue_measured_fraction_max 0.996
_diffrn_reflns_limit_h_max 27
_diffrn_reflns_limit_h_min -27
_diffrn_reflns_limit_k_max 10
_diffrn_reflns_limit_k_min 0
_diffrn_reflns_limit_l_max 20
_diffrn_reflns_limit_l_min 0
_diffrn_reflns_number 51822
_diffrn_reflns_point_group_measured_fraction_full 1.000
_diffrn_reflns_point_group_measured_fraction_max 0.996
_diffrn_reflns_theta_full 25.242
_diffrn_reflns_theta_max 26.445
_diffrn_reflns_theta_min 0.939
_diffrn_source 'Microfocus source E025 IuS'
_diffrn_source_current 0.6
_diffrn_source_power 50
_diffrn_source_size '0.2 mm x 0.2 mm fine focus'
_diffrn_source_type 'Bruker APEX DUO'
_exptl_absorpt_coefficient_mu 0.825
_exptl_absorpt_correction_T_max 0.968
_exptl_absorpt_correction_T_min 0.745
_exptl_absorpt_correction_type empirical
_exptl_absorpt_process_details
; 
 TWINABS Version 2008/0 Bruker-Nonius
 Blessing, Acta Cryst. (1995) A51 33-38
;
_exptl_crystal_colour pink
_exptl_crystal_density_diffrn 1.371
_exptl_crystal_description block
_exptl_crystal_F_000 1244
_exptl_crystal_size_max 0.12
_exptl_crystal_size_mid 0.12
_exptl_crystal_size_min 0.04
_refine_diff_density_max 1.335
_refine_diff_density_min -0.703
_refine_diff_density_rms 0.100
_refine_ls_extinction_method none
_refine_ls_goodness_of_fit_ref 1.134
_refine_ls_hydrogen_treatment noref
_refine_ls_matrix_type full
_refine_ls_number_parameters 381
_refine_ls_number_reflns 5796
_refine_ls_number_restraints 47
_refine_ls_restrained_S_all 1.132
_refine_ls_R_factor_all 0.0650
_refine_ls_R_factor_gt 0.0556
_refine_ls_shift/su_max 0.000
_refine_ls_shift/su_mean 0.000
_refine_ls_structure_factor_coef Fsqd
_refine_ls_weighting_details 'w=1/[\s^2^(Fo^2^)+(0.0434P)^2^+6.7409P] where P=(Fo^2^+2Fc^2^)/3'
_refine_ls_weighting_scheme calc
_refine_ls_wR_factor_gt 0.1367
_refine_ls_wR_factor_ref 0.1414
_reflns_Friedel_coverage 0.000
_reflns_number_gt 5144
_reflns_number_total 5796
_reflns_threshold_expression 'I > 2\s(I)'
_cod_data_source_file ja5b03977_si_002.cif
_cod_data_source_block L2_mo_CuL3_25
_cod_depositor_comments
;
The following automatic conversions were performed:

'_symmetry_cell_setting' value 'Monoclinic' changed to 'monoclinic'
according to
/usr/data/users/saulius/crontab/automatic-downloads/rss-feeds/ACS/lib/dictionaries/cif_core.dic
dictionary named 'cif_core.dic' version 2.4.2 from 2011-04-26.

Automatic conversion script
Id: cif_fix_values 3271 2015-04-21 07:52:19Z andrius 

 Adding full bibliography for 4123699--4123701.cif.
;
_cod_original_sg_symbol_H-M P2(1)/c
_cod_database_code 4123699
_shelx_space_group_comment
;
The symmetry employed for this shelxl refinement is uniquely defined
by the following loop, which should always be used as a source of
symmetry information in preference to the above space-group names.
They are only intended as comments.
;
_shelx_estimated_absorpt_t_min 0.907
_shelx_estimated_absorpt_t_max 0.968
_diffrn_reflns_v_r_equivalents 0.0798
_shelxl_version_number 2014/6

loop_
_space_group_symop_operation_xyz
'x, y, z'
'-x, y+1/2, -z+1/2'
'-x, -y, -z'
'x, -y-1/2, z-1/2'

loop_
_atom_site_label
_atom_site_type_symbol
_atom_site_fract_x
_atom_site_fract_y
_atom_site_fract_z
_atom_site_U_iso_or_equiv
_atom_site_adp_type
_atom_site_occupancy
_atom_site_site_symmetry_order
_atom_site_calc_flag
_atom_site_refinement_flags_posn
_atom_site_refinement_flags_adp
_atom_site_refinement_flags_occupancy
_atom_site_disorder_assembly
_atom_site_disorder_group
Cu1 Cu 0.25094(2) 0.57251(6) 0.07133(4) 0.02019(14) Uani 1 1 d . . . . .
N1 N 0.32029(17) 0.4832(5) 0.0237(3) 0.0225(8) Uani 1 1 d . . . . .
N2 N 0.30786(16) 0.7557(5) 0.1019(2) 0.0232(8) Uani 1 1 d . . . . .
N3 N 0.19758(17) 0.7117(5) 0.1247(3) 0.0240(9) Uani 1 1 d . . . . .
N4 N 0.17933(15) 0.4260(5) 0.0531(3) 0.0230(8) Uani 1 1 d . . . . .
O1 O 0.41828(14) 0.5569(4) 0.0060(2) 0.0237(7) Uani 1 1 d . . . . .
O2 O 0.40887(13) 0.8340(4) 0.1012(2) 0.0233(7) Uani 1 1 d . . . . .
O3 O 0.09785(14) 0.7261(4) 0.14899(19) 0.0205(7) Uani 1 1 d . . . . .
O4 O 0.07667(14) 0.4276(4) 0.0671(2) 0.0245(7) Uani 1 1 d . . . . .
C1 C 0.3232(2) 0.3324(7) -0.0266(4) 0.0341(13) Uani 1 1 d . . . . .
H1A H 0.3260 0.3619 -0.0852 0.051 Uiso 1 1 calc R U . . .
H1B H 0.2859 0.2668 -0.0268 0.051 Uiso 1 1 calc R U . . .
H1C H 0.3596 0.2682 -0.0012 0.051 Uiso 1 1 calc R U . . .
C2 C 0.3692(2) 0.5795(5) 0.0339(3) 0.0186(9) Uani 1 1 d . . . . .
C3 C 0.36390(17) 0.7401(6) 0.0843(3) 0.0182(8) Uani 1 1 d . . . . .
C4 C 0.2846(2) 0.8866(6) 0.1447(3) 0.0219(10) Uani 1 1 d . . . . .
C5 C 0.3144(2) 1.0302(6) 0.1747(3) 0.0237(10) Uani 1 1 d . . . . .
H5 H 0.3559 1.0468 0.1682 0.028 Uiso 1 1 calc R U . . .
C6 C 0.2851(2) 1.1512(6) 0.2143(3) 0.0236(10) Uani 1 1 d . . . . .
C7 C 0.2249(2) 1.1280(6) 0.2264(3) 0.0222(10) Uani 1 1 d . . . . .
C8 C 0.1942(2) 0.9817(6) 0.1969(3) 0.0239(10) Uani 1 1 d . . . . .
H8 H 0.1531 0.9649 0.2052 0.029 Uiso 1 1 calc R U . . .
C9 C 0.2224(2) 0.8616(6) 0.1562(3) 0.0221(10) Uani 1 1 d . . . . .
C10 C 0.1405(2) 0.6578(6) 0.1212(3) 0.0188(9) Uani 1 1 d . . . . .
C11 C 0.1298(2) 0.4885(6) 0.0765(3) 0.0194(9) Uani 1 1 d . . . . .
C12 C 0.1723(2) 0.2633(6) 0.0149(3) 0.0249(10) Uani 1 1 d . . . . .
H12A H 0.1413 0.2016 0.0385 0.037 Uiso 1 1 calc R U . . .
H12B H 0.2118 0.2052 0.0275 0.037 Uiso 1 1 calc R U . . .
H12C H 0.1591 0.2736 -0.0469 0.037 Uiso 1 1 calc R U . . .
C13 C 0.3209(2) 1.3053(6) 0.2445(4) 0.0311(11) Uani 1 1 d . . . . .
H13A H 0.3637 1.2762 0.2688 0.047 Uiso 1 1 calc R U . . .
H13B H 0.3020 1.3594 0.2880 0.047 Uiso 1 1 calc R U . . .
H13C H 0.3202 1.3800 0.1963 0.047 Uiso 1 1 calc R U . . .
C14 C 0.1903(2) 1.2554(7) 0.2675(3) 0.0291(11) Uani 1 1 d . . . . .
H14A H 0.2144 1.2851 0.3234 0.044 Uiso 1 1 calc R U . . .
H14B H 0.1503 1.2105 0.2746 0.044 Uiso 1 1 calc R U . . .
H14C H 0.1836 1.3534 0.2313 0.044 Uiso 1 1 calc R U . . .
N1A N 0.04885(19) 0.6366(5) 0.3642(2) 0.0237(9) Uani 1 1 d . . . . .
C1A C 0.0838(2) 0.5135(6) 0.3223(3) 0.0262(10) Uani 1 1 d . . . . .
H1A1 H 0.0735 0.4024 0.3386 0.039 Uiso 1 1 calc R U . . .
H1A2 H 0.1282 0.5322 0.3405 0.039 Uiso 1 1 calc DR U . . .
H1A3 H 0.0726 0.5254 0.2603 0.039 Uiso 1 1 calc R U . . .
C2A C -0.0185(2) 0.6145(7) 0.3330(3) 0.0334(12) Uani 1 1 d . . . . .
H2A1 H -0.0288 0.6456 0.2728 0.050 Uiso 1 1 calc R U . . .
H2A2 H -0.0414 0.6841 0.3662 0.050 Uiso 1 1 calc R U . . .
H2A3 H -0.0295 0.4991 0.3394 0.050 Uiso 1 1 calc R U . . .
C3A C 0.0636(2) 0.6088(7) 0.4581(3) 0.0299(11) Uani 1 1 d . . . . .
H3A1 H 0.0427 0.6917 0.4868 0.045 Uiso 1 1 calc R U . . .
H3A2 H 0.1083 0.6173 0.4780 0.045 Uiso 1 1 calc R U . . .
H3A3 H 0.0496 0.4990 0.4711 0.045 Uiso 1 1 calc R U . . .
C4A C 0.0685(3) 0.8061(6) 0.3463(4) 0.0453(15) Uani 1 1 d . . . . .
H4A1 H 0.0629 0.8224 0.2846 0.068 Uiso 1 1 calc R U . . .
H4A2 H 0.1121 0.8212 0.3720 0.068 Uiso 1 1 calc R U . . .
H4A3 H 0.0434 0.8861 0.3705 0.068 Uiso 1 1 calc R U . . .
N1B N 0.45689(17) 0.6482(4) 0.3465(2) 0.0211(8) Uani 1 1 d . . . . .
C1B C 0.4116(2) 0.7789(6) 0.3104(3) 0.0268(11) Uani 1 1 d . . . . .
H1B1 H 0.4066 0.8565 0.3555 0.040 Uiso 1 1 calc R U . . .
H1B2 H 0.3717 0.7281 0.2871 0.040 Uiso 1 1 calc R U . . .
H1B3 H 0.4269 0.8375 0.2650 0.040 Uiso 1 1 calc R U . . .
C2B C 0.5162(2) 0.7237(6) 0.3885(3) 0.0292(11) Uani 1 1 d . . . . .
H2B1 H 0.5092 0.7922 0.4362 0.044 Uiso 1 1 calc R U . . .
H2B2 H 0.5325 0.7917 0.3472 0.044 Uiso 1 1 calc R U . . .
H2B3 H 0.5459 0.6369 0.4097 0.044 Uiso 1 1 calc R U . . .
C3B C 0.4681(3) 0.5363(6) 0.2768(3) 0.0306(11) Uani 1 1 d . . . . .
H3B1 H 0.4878 0.5980 0.2365 0.046 Uiso 1 1 calc R U . . .
H3B2 H 0.4286 0.4917 0.2469 0.046 Uiso 1 1 calc R U . . .
H3B3 H 0.4950 0.4460 0.3011 0.046 Uiso 1 1 calc R U . . .
C4B C 0.4308(3) 0.5515(6) 0.4107(3) 0.0302(11) Uani 1 1 d . . . . .
H4B1 H 0.4297 0.6200 0.4608 0.045 Uiso 1 1 calc R U . . .
H4B2 H 0.4568 0.4549 0.4277 0.045 Uiso 1 1 calc R U . . .
H4B3 H 0.3889 0.5159 0.3858 0.045 Uiso 1 1 calc R U . . .
O1W O 0.02793(15) 0.3125(4) -0.0988(2) 0.0270(7) Uani 1 1 d D . . . .
H1W1 H -0.0102(10) 0.331(7) -0.114(3) 0.041 Uiso 1 1 d D U . . .
H1W2 H 0.039(2) 0.363(7) -0.053(2) 0.041 Uiso 1 1 d D U . . .
O2W O 0.53344(15) 0.6606(4) 0.1086(2) 0.0253(7) Uani 1 1 d D . . . .
H2W1 H 0.5528(18) 0.595(6) 0.081(3) 0.038 Uiso 1 1 d D U . . .
H2W2 H 0.4963(10) 0.657(7) 0.083(3) 0.038 Uiso 1 1 d D U . . .
O1S O 0.2272(4) 0.6047(10) 0.4296(4) 0.0615(18) Uani 0.75 1 d D U P A 1
H1S H 0.1932 0.6442 0.4361 0.092 Uiso 0.75 1 calc DR U P A 1
C1S C 0.2512(5) 0.6997(12) 0.3670(5) 0.044(2) Uani 0.75 1 d D U P A 1
H1S1 H 0.2920 0.7422 0.3922 0.067 Uiso 0.75 1 calc R U P A 1
H1S2 H 0.2233 0.7916 0.3480 0.067 Uiso 0.75 1 calc R U P A 1
H1S3 H 0.2544 0.6297 0.3181 0.067 Uiso 0.75 1 calc R U P A 1
O1S' O 0.2616(11) 0.575(3) 0.4180(15) 0.062(6) Uani 0.25 1 d D U P B 2
H1S' H 0.2882 0.5383 0.3916 0.093 Uiso 0.25 1 calc R U P B 2
C1S' C 0.2410(19) 0.737(3) 0.384(2) 0.064(7) Uani 0.25 1 d D U P B 2
H1S4 H 0.2150 0.7241 0.3276 0.096 Uiso 0.25 1 calc R U P B 2
H1S5 H 0.2769 0.8047 0.3796 0.096 Uiso 0.25 1 calc R U P B 2
H1S6 H 0.2171 0.7903 0.4224 0.096 Uiso 0.25 1 calc R U P B 2

loop_
_atom_site_aniso_label
_atom_site_aniso_U_11
_atom_site_aniso_U_22
_atom_site_aniso_U_33
_atom_site_aniso_U_23
_atom_site_aniso_U_13
_atom_site_aniso_U_12
Cu1 0.0183(2) 0.0214(2) 0.0220(3) -0.0058(2) 0.0066(2) -0.0023(2)
N1 0.0210(19) 0.024(2) 0.024(2) -0.0069(17) 0.0072(16) -0.0018(16)
N2 0.0198(17) 0.0255(19) 0.026(2) -0.0074(17) 0.0081(15) -0.0022(17)
N3 0.0192(18) 0.022(2) 0.032(2) -0.0093(17) 0.0092(17) -0.0038(15)
N4 0.0184(17) 0.0228(18) 0.028(2) -0.0038(19) 0.0043(17) -0.0027(15)
O1 0.0217(16) 0.0262(18) 0.0241(17) -0.0065(14) 0.0067(13) -0.0004(14)
O2 0.0223(14) 0.0275(16) 0.0203(16) -0.0019(15) 0.0043(14) -0.0045(13)
O3 0.0188(15) 0.0246(18) 0.0207(16) -0.0027(14) 0.0104(13) 0.0012(13)
O4 0.0175(15) 0.0300(18) 0.0262(17) -0.0009(15) 0.0043(13) -0.0036(14)
C1 0.029(3) 0.033(3) 0.044(3) -0.020(3) 0.016(2) -0.003(2)
C2 0.021(2) 0.019(2) 0.015(2) 0.0010(19) 0.0023(17) 0.0015(18)
C3 0.0216(18) 0.0190(19) 0.014(2) 0.0019(18) 0.0037(18) 0.0004(18)
C4 0.023(2) 0.022(2) 0.022(2) -0.0032(19) 0.0064(19) -0.0017(19)
C5 0.022(2) 0.023(2) 0.026(2) -0.004(2) 0.0054(19) -0.0037(19)
C6 0.029(2) 0.020(2) 0.022(2) -0.0045(19) 0.006(2) -0.003(2)
C7 0.028(2) 0.022(2) 0.016(2) -0.0045(19) 0.0041(19) 0.0051(19)
C8 0.019(2) 0.029(3) 0.025(2) -0.002(2) 0.0087(19) -0.0002(19)
C9 0.021(2) 0.021(2) 0.025(2) 0.001(2) 0.0035(19) -0.0033(19)
C10 0.019(2) 0.021(2) 0.017(2) 0.0014(18) 0.0034(17) -0.0022(18)
C11 0.023(2) 0.022(2) 0.0137(19) 0.0004(18) 0.0060(18) -0.0053(18)
C12 0.022(2) 0.021(2) 0.033(3) -0.004(2) 0.0071(19) -0.0043(19)
C13 0.034(3) 0.022(2) 0.039(3) -0.011(2) 0.011(2) -0.008(2)
C14 0.034(2) 0.029(2) 0.025(2) -0.007(2) 0.0057(19) 0.008(2)
N1A 0.038(2) 0.0146(18) 0.0216(19) -0.0020(16) 0.0123(18) 0.0021(17)
C1A 0.033(3) 0.023(2) 0.025(2) -0.001(2) 0.014(2) 0.002(2)
C2A 0.038(3) 0.035(3) 0.026(3) -0.005(2) 0.002(2) 0.018(2)
C3A 0.036(3) 0.037(3) 0.018(2) -0.005(2) 0.009(2) -0.001(2)
C4A 0.079(4) 0.020(3) 0.043(3) -0.001(2) 0.027(3) -0.001(3)
N1B 0.032(2) 0.0153(17) 0.0170(19) 0.0003(16) 0.0065(16) -0.0011(15)
C1B 0.032(2) 0.021(3) 0.027(2) 0.0019(19) 0.004(2) 0.005(2)
C2B 0.030(2) 0.031(3) 0.025(2) 0.002(2) 0.003(2) -0.003(2)
C3B 0.049(3) 0.028(3) 0.018(2) -0.004(2) 0.012(2) 0.001(2)
C4B 0.045(3) 0.027(3) 0.020(2) 0.004(2) 0.012(2) -0.002(2)
O1W 0.0198(16) 0.0285(18) 0.0322(19) -0.0054(16) 0.0036(14) 0.0003(14)
O2W 0.0238(16) 0.0242(18) 0.0292(18) -0.0039(15) 0.0078(14) 0.0026(14)
O1S 0.065(4) 0.073(4) 0.046(3) 0.000(3) 0.007(3) -0.021(4)
C1S 0.047(4) 0.050(4) 0.039(4) -0.015(3) 0.016(4) -0.011(4)
O1S' 0.065(8) 0.059(8) 0.059(8) -0.008(7) 0.006(7) 0.002(7)
C1S' 0.062(10) 0.064(9) 0.063(10) -0.004(7) 0.004(7) 0.004(7)

loop_
_atom_type_symbol
_atom_type_description
_atom_type_scat_dispersion_real
_atom_type_scat_dispersion_imag
_atom_type_scat_source
C C 0.0033 0.0016 'International Tables Vol C Tables 4.2.6.8 and 6.1.1.4'
H H 0.0000 0.0000 'International Tables Vol C Tables 4.2.6.8 and 6.1.1.4'
N N 0.0061 0.0033 'International Tables Vol C Tables 4.2.6.8 and 6.1.1.4'
O O 0.0106 0.0060 'International Tables Vol C Tables 4.2.6.8 and 6.1.1.4'
Cu Cu 0.3201 1.2651 'International Tables Vol C Tables 4.2.6.8 and 6.1.1.4'

loop_
_geom_angle_atom_site_label_1
_geom_angle_atom_site_label_2
_geom_angle_atom_site_label_3
_geom_angle
N3 Cu1 N2 81.92(16)
N3 Cu1 N4 83.22(16)
N2 Cu1 N4 165.11(16)
N3 Cu1 N1 164.33(16)
N2 Cu1 N1 82.44(16)
N4 Cu1 N1 112.40(16)
C2 N1 C1 116.4(4)
C2 N1 Cu1 114.1(3)
C1 N1 Cu1 129.3(3)
C3 N2 C4 127.8(4)
C3 N2 Cu1 117.2(3)
C4 N2 Cu1 115.0(3)
C10 N3 C9 127.7(4)
C10 N3 Cu1 116.0(3)
C9 N3 Cu1 116.1(3)
C11 N4 C12 116.1(4)
C11 N4 Cu1 114.2(3)
C12 N4 Cu1 129.6(3)
O1 C2 N1 127.3(4)
O1 C2 C3 117.5(4)
N1 C2 C3 115.2(4)
O2 C3 N2 129.5(4)
O2 C3 C2 119.7(4)
N2 C3 C2 110.8(4)
C5 C4 N2 127.9(4)
C5 C4 C9 118.7(4)
N2 C4 C9 113.4(4)
C4 C5 C6 121.6(4)
C7 C6 C5 120.3(4)
C7 C6 C13 121.6(4)
C5 C6 C13 118.1(4)
C6 C7 C8 118.8(4)
C6 C7 C14 122.9(4)
C8 C7 C14 118.3(4)
C9 C8 C7 121.5(4)
C8 C9 N3 127.4(4)
C8 C9 C4 119.1(4)
N3 C9 C4 113.5(4)
O3 C10 N3 127.8(4)
O3 C10 C11 120.2(4)
N3 C10 C11 112.0(4)
O4 C11 N4 128.1(4)
O4 C11 C10 117.6(4)
N4 C11 C10 114.2(4)
C2A N1A C4A 110.9(4)
C2A N1A C3A 109.6(4)
C4A N1A C3A 108.5(4)
C2A N1A C1A 109.5(4)
C4A N1A C1A 109.9(4)
C3A N1A C1A 108.4(4)
C2B N1B C4B 109.1(4)
C2B N1B C3B 109.5(4)
C4B N1B C3B 109.3(4)
C2B N1B C1B 110.3(4)
C4B N1B C1B 108.9(4)
C3B N1B C1B 109.6(4)

loop_
_geom_bond_atom_site_label_1
_geom_bond_atom_site_label_2
_geom_bond_distance
Cu1 N3 1.943(4)
Cu1 N2 1.952(4)
Cu1 N4 1.958(3)
Cu1 N1 1.972(4)
N1 C2 1.320(6)
N1 C1 1.475(6)
N2 C3 1.324(5)
N2 C4 1.413(6)
N3 C10 1.326(6)
N3 C9 1.392(6)
N4 C11 1.322(6)
N4 C12 1.454(6)
O1 C2 1.260(5)
O2 C3 1.241(5)
O3 C10 1.244(5)
O4 C11 1.256(5)
C2 C3 1.551(6)
C4 C5 1.382(7)
C4 C9 1.434(6)
C5 C6 1.394(7)
C6 C7 1.390(6)
C6 C13 1.513(6)
C7 C8 1.408(7)
C7 C14 1.510(6)
C8 C9 1.386(7)
C10 C11 1.549(6)
N1A C2A 1.487(7)
N1A C4A 1.490(7)
N1A C3A 1.492(6)
N1A C1A 1.497(6)
N1B C2B 1.487(6)
N1B C4B 1.491(6)
N1B C3B 1.496(6)
N1B C1B 1.499(6)
O1S C1S 1.441(8)
O1S' C1S' 1.464(10)

loop_
_geom_torsion_atom_site_label_1
_geom_torsion_atom_site_label_2
_geom_torsion_atom_site_label_3
_geom_torsion_atom_site_label_4
_geom_torsion
C1 N1 C2 O1 -0.4(7)
Cu1 N1 C2 O1 -175.9(4)
C1 N1 C2 C3 177.9(4)
Cu1 N1 C2 C3 2.4(5)
C4 N2 C3 O2 0.4(8)
Cu1 N2 C3 O2 -175.9(4)
C4 N2 C3 C2 -178.3(4)
Cu1 N2 C3 C2 5.5(5)
O1 C2 C3 O2 -5.4(6)
N1 C2 C3 O2 176.1(4)
O1 C2 C3 N2 173.4(4)
N1 C2 C3 N2 -5.1(5)
C3 N2 C4 C5 2.8(8)
Cu1 N2 C4 C5 179.1(4)
C3 N2 C4 C9 -177.6(4)
Cu1 N2 C4 C9 -1.3(5)
N2 C4 C5 C6 178.5(5)
C9 C4 C5 C6 -1.1(7)
C4 C5 C6 C7 1.6(7)
C4 C5 C6 C13 -179.4(5)
C5 C6 C7 C8 -0.9(7)
C13 C6 C7 C8 -179.8(5)
C5 C6 C7 C14 -179.0(5)
C13 C6 C7 C14 2.0(7)
C6 C7 C8 C9 -0.2(7)
C14 C7 C8 C9 178.0(4)
C7 C8 C9 N3 179.5(5)
C7 C8 C9 C4 0.7(7)
C10 N3 C9 C8 5.7(8)
Cu1 N3 C9 C8 -179.8(4)
C10 N3 C9 C4 -175.5(5)
Cu1 N3 C9 C4 -0.9(5)
C5 C4 C9 C8 0.0(7)
N2 C4 C9 C8 -179.7(4)
C5 C4 C9 N3 -179.0(5)
N2 C4 C9 N3 1.4(6)
C9 N3 C10 O3 -3.9(8)
Cu1 N3 C10 O3 -178.5(4)
C9 N3 C10 C11 176.5(4)
Cu1 N3 C10 C11 1.9(5)
C12 N4 C11 O4 -2.9(7)
Cu1 N4 C11 O4 174.8(4)
C12 N4 C11 C10 176.9(4)
Cu1 N4 C11 C10 -5.4(5)
O3 C10 C11 O4 2.5(6)
N3 C10 C11 O4 -177.8(4)
O3 C10 C11 N4 -177.3(4)
N3 C10 C11 N4 2.4(6)
